data_4107998
loop_
_publ_author_name
'Daniela Buccella'
'Gerard Parkin'

_publ_section_title
;
 Mononuclear and Dinuclear Molybdenum and Tungsten Complexes of
 p-tert-Butyltetrathiacalix[4]arene and
 p-tert-Butyltetrasulfonylcalix[4]arene: Facile Cleavage of the Calixarene
 Ligand Framework by Nickel
;
_journal_name_full 'Journal of the American Chemical Society'
_journal_page_first 8617
_journal_page_last 8619
_journal_paper_doi 10.1021/ja803215x
_journal_volume 130
_journal_year 2008
_chemical_formula_sum 'C58 H84 O4 P3 S4 W'
_chemical_formula_weight 1250.25
_chemical_name_systematic
;

 ?

;
_space_group_IT_number 2
_symmetry_cell_setting triclinic
_symmetry_space_group_name_Hall '-P 1'
_symmetry_space_group_name_H-M 'P -1'
_atom_sites_solution_hydrogens geom
_atom_sites_solution_primary direct
_atom_sites_solution_secondary difmap
_audit_creation_method SHELXL-97
_cell_angle_alpha 84.4180(10)
_cell_angle_beta 73.3260(10)
_cell_angle_gamma 66.2230(10)
_cell_formula_units_Z 2
_cell_length_a 13.2117(7)
_cell_length_b 14.3682(8)
_cell_length_c 18.8799(10)
_cell_measurement_temperature 243(2)
_cell_volume 3141.1(3)
_computing_cell_refinement 'Bruker SMART'
_computing_data_collection 'Bruker SMART'
_computing_data_reduction 'Bruker SHELXTL'
_computing_molecular_graphics 'Bruker SHELXTL'
_computing_publication_material 'Bruker SHELXTL'
_computing_structure_refinement 'SHELXL-97 (Sheldrick, 1997)'
_computing_structure_solution 'SHELXS-97 (Sheldrick, 1990)'
_diffrn_ambient_temperature 243(2)
_diffrn_measured_fraction_theta_full 0.985
_diffrn_measured_fraction_theta_max 0.985
_diffrn_measurement_device_type 'CCD area detector'
_diffrn_measurement_method 'phi and omega scans'
_diffrn_radiation_monochromator graphite
_diffrn_radiation_source 'fine-focus sealed tube'
_diffrn_radiation_type MoK\a
_diffrn_radiation_wavelength 0.71073
_diffrn_reflns_av_R_equivalents 0.0144
_diffrn_reflns_av_sigmaI/netI 0.0232
_diffrn_reflns_limit_h_max 16
_diffrn_reflns_limit_h_min -13
_diffrn_reflns_limit_k_max 17
_diffrn_reflns_limit_k_min -12
_diffrn_reflns_limit_l_max 23
_diffrn_reflns_limit_l_min -13
_diffrn_reflns_number 20372
_diffrn_reflns_theta_full 26.37
_diffrn_reflns_theta_max 26.37
_diffrn_reflns_theta_min 1.55
_exptl_absorpt_coefficient_mu 2.089
_exptl_absorpt_correction_T_max 0.5730
_exptl_absorpt_correction_T_min 0.4215
_exptl_absorpt_correction_type empirical
_exptl_absorpt_process_details sadabs
_exptl_crystal_colour YELLOW
_exptl_crystal_density_diffrn 1.322
_exptl_crystal_description BLOCK
_exptl_crystal_F_000 1294
_exptl_crystal_size_max 0.50
_exptl_crystal_size_mid 0.50
_exptl_crystal_size_min 0.30
_refine_diff_density_max 0.986
_refine_diff_density_min -0.434
_refine_diff_density_rms 0.066
_refine_ls_extinction_coef 0.00031(10)
_refine_ls_extinction_expression Fc^*^=kFc[1+0.001xFc^2^\l^3^/sin(2\q)]^-1/4^
_refine_ls_extinction_method SHELXL
_refine_ls_goodness_of_fit_ref 1.032
_refine_ls_hydrogen_treatment mixed
_refine_ls_matrix_type full
_refine_ls_number_parameters 642
_refine_ls_number_reflns 12657
_refine_ls_number_restraints 1
_refine_ls_restrained_S_all 1.032
_refine_ls_R_factor_all 0.0309
_refine_ls_R_factor_gt 0.0261
_refine_ls_shift/su_max 0.001
_refine_ls_shift/su_mean 0.000
_refine_ls_structure_factor_coef Fsqd
_refine_ls_weighting_details 'calc w=1/[\s^2^(Fo^2^)+(0.0419P)^2^+1.0535P] where P=(Fo^2^+2Fc^2^)/3'
_refine_ls_weighting_scheme calc
_refine_ls_wR_factor_gt 0.0676
_refine_ls_wR_factor_ref 0.0701
_reflns_number_gt 11419
_reflns_number_total 12657
_reflns_threshold_expression >2sigma(I)
_cod_data_source_file ja803215x-file003.cif
_cod_data_source_block dbs10
_cod_database_code 4107998

loop_
_symmetry_equiv_pos_as_xyz
'x, y, z'
'-x, -y, -z'

loop_
_atom_site_label
_atom_site_type_symbol
_atom_site_fract_x
_atom_site_fract_y
_atom_site_fract_z
_atom_site_U_iso_or_equiv
_atom_site_adp_type
_atom_site_occupancy
_atom_site_symmetry_multiplicity
_atom_site_calc_flag
_atom_site_refinement_flags
W W 0.204851(9) -0.119809(8) 0.249411(6) 0.03444(5) Uani 1 1 d D
H1 H 0.331(2) -0.213(2) 0.2290(18) 0.062(10) Uiso 1 1 d D
H2 H 0.224(3) -0.237(2) 0.274(2) 0.078(12) Uiso 1 1 d D
S1 S 0.32372(5) -0.03924(5) 0.16505(4) 0.03596(14) Uani 1 1 d .
S2 S -0.08598(6) 0.07310(5) 0.09673(4) 0.03585(14) Uani 1 1 d .
S3 S -0.31525(7) 0.25837(7) 0.37259(4) 0.05003(19) Uani 1 1 d .
S4 S 0.09731(7) 0.19241(6) 0.42106(4) 0.04734(17) Uani 1 1 d .
P1 P 0.30707(7) -0.16168(6) 0.34584(4) 0.04921(19) Uani 1 1 d .
P2 P 0.03803(7) -0.15264(6) 0.32812(4) 0.04428(17) Uani 1 1 d .
P3 P 0.24136(7) -0.23403(5) 0.14800(4) 0.04243(17) Uani 1 1 d .
O1 O 0.14835(16) 0.02637(14) 0.30783(10) 0.0385(4) Uani 1 1 d .
O2 O 0.08594(15) -0.01987(13) 0.18988(9) 0.0340(4) Uani 1 1 d .
O3 O -0.1640(2) 0.08286(16) 0.26253(11) 0.0525(5) Uani 1 1 d .
H3 H -0.1012 0.0446 0.2360 0.079 Uiso 1 1 calc R
O4 O -0.06989(18) 0.15120(16) 0.35704(13) 0.0542(5) Uani 1 1 d .
H4 H 0.0004 0.1220 0.3518 0.081 Uiso 1 1 calc R
C10 C 0.2061(2) 0.0863(2) 0.28592(15) 0.0379(6) Uani 1 1 d .
C11 C 0.1872(2) 0.1706(2) 0.32875(16) 0.0411(6) Uani 1 1 d .
C12 C 0.2494(3) 0.2313(2) 0.30289(17) 0.0472(7) Uani 1 1 d .
H12A H 0.2343 0.2867 0.3326 0.057 Uiso 1 1 calc R
C13 C 0.3326(3) 0.2141(2) 0.23545(18) 0.0477(7) Uani 1 1 d .
C14 C 0.3528(3) 0.1303(2) 0.19406(17) 0.0445(7) Uani 1 1 d .
H14A H 0.4091 0.1148 0.1484 0.053 Uiso 1 1 calc R
C15 C 0.2917(2) 0.0695(2) 0.21879(15) 0.0385(6) Uani 1 1 d .
C16 C 0.4028(3) 0.2798(3) 0.2079(2) 0.0635(9) Uani 1 1 d .
C17 C 0.5225(5) 0.2210(5) 0.2057(7) 0.259(7) Uani 1 1 d .
H17A H 0.5660 0.2632 0.1882 0.388 Uiso 1 1 calc R
H17B H 0.5532 0.1628 0.1724 0.388 Uiso 1 1 calc R
H17C H 0.5282 0.1976 0.2549 0.388 Uiso 1 1 calc R
C18 C 0.3958(8) 0.3166(7) 0.1304(3) 0.179(4) Uani 1 1 d .
H18A H 0.4399 0.3584 0.1136 0.268 Uiso 1 1 calc R
H18B H 0.3162 0.3563 0.1312 0.268 Uiso 1 1 calc R
H18C H 0.4269 0.2584 0.0970 0.268 Uiso 1 1 calc R
C19 C 0.3577(7) 0.3735(4) 0.2527(3) 0.150(3) Uani 1 1 d .
H19A H 0.4047 0.4123 0.2327 0.225 Uiso 1 1 calc R
H19B H 0.3595 0.3561 0.3033 0.225 Uiso 1 1 calc R
H19C H 0.2792 0.4140 0.2514 0.225 Uiso 1 1 calc R
C20 C 0.1232(2) 0.02219(18) 0.12740(13) 0.0318(5) Uani 1 1 d .
C21 C 0.2354(2) 0.01951(19) 0.10439(14) 0.0341(5) Uani 1 1 d .
C22 C 0.2778(2) 0.06032(19) 0.03855(15) 0.0375(6) Uani 1 1 d .
H22A H 0.3538 0.0559 0.0261 0.045 Uiso 1 1 calc R
C23 C 0.2103(2) 0.1074(2) -0.00918(15) 0.0382(6) Uani 1 1 d .
C24 C 0.0991(2) 0.11015(19) 0.01231(14) 0.0364(6) Uani 1 1 d .
H24A H 0.0512 0.1410 -0.0190 0.044 Uiso 1 1 calc R
C25 C 0.0558(2) 0.06929(19) 0.07804(14) 0.0325(5) Uani 1 1 d .
C26 C 0.2562(3) 0.1509(2) -0.08363(17) 0.0508(7) Uani 1 1 d .
C27 C 0.3028(6) 0.0693(4) -0.1429(2) 0.135(3) Uani 1 1 d .
H27A H 0.3323 0.0953 -0.1902 0.203 Uiso 1 1 calc R
H27B H 0.2417 0.0499 -0.1457 0.203 Uiso 1 1 calc R
H27C H 0.3643 0.0105 -0.1309 0.203 Uiso 1 1 calc R
C28 C 0.1621(4) 0.2451(4) -0.1019(3) 0.1018(18) Uani 1 1 d .
H28A H 0.1928 0.2713 -0.1488 0.153 Uiso 1 1 calc R
H28B H 0.1335 0.2965 -0.0633 0.153 Uiso 1 1 calc R
H28C H 0.0999 0.2278 -0.1054 0.153 Uiso 1 1 calc R
C29 C 0.3508(4) 0.1838(3) -0.0800(2) 0.0785(12) Uani 1 1 d .
H29A H 0.3783 0.2110 -0.1273 0.118 Uiso 1 1 calc R
H29B H 0.4138 0.1257 -0.0688 0.118 Uiso 1 1 calc R
H29C H 0.3205 0.2358 -0.0416 0.118 Uiso 1 1 calc R
C30 C -0.1988(2) 0.1749(2) 0.23098(15) 0.0376(6) Uani 1 1 d .
C31 C -0.1678(2) 0.18449(19) 0.15427(14) 0.0339(5) Uani 1 1 d .
C32 C -0.2026(2) 0.2795(2) 0.12264(16) 0.0388(6) Uani 1 1 d .
H32A H -0.1794 0.2842 0.0709 0.047 Uiso 1 1 calc R
C33 C -0.2708(2) 0.3679(2) 0.16510(17) 0.0428(6) Uani 1 1 d .
C34 C -0.3029(2) 0.3569(2) 0.24068(17) 0.0435(7) Uani 1 1 d .
H34A H -0.3505 0.4152 0.2708 0.052 Uiso 1 1 calc R
C35 C -0.2677(2) 0.2627(2) 0.27410(15) 0.0390(6) Uani 1 1 d .
C36 C -0.3074(3) 0.4714(2) 0.1280(2) 0.0582(8) Uani 1 1 d .
C37 C -0.2007(5) 0.4885(4) 0.0837(3) 0.1092(18) Uani 1 1 d .
H37A H -0.1566 0.4890 0.1166 0.164 Uiso 1 1 calc R
H37B H -0.2233 0.5531 0.0590 0.164 Uiso 1 1 calc R
H37C H -0.1541 0.4341 0.0470 0.164 Uiso 1 1 calc R
C38 C -0.3820(5) 0.5580(3) 0.1822(3) 0.1089(19) Uani 1 1 d .
H38A H -0.3412 0.5594 0.2171 0.163 Uiso 1 1 calc R
H38B H -0.4521 0.5491 0.2087 0.163 Uiso 1 1 calc R
H38C H -0.4011 0.6216 0.1560 0.163 Uiso 1 1 calc R
C39 C -0.3752(5) 0.4719(3) 0.0726(3) 0.0994(17) Uani 1 1 d .
H39A H -0.3984 0.5377 0.0495 0.149 Uiso 1 1 calc R
H39B H -0.4429 0.4591 0.0990 0.149 Uiso 1 1 calc R
H39C H -0.3266 0.4193 0.0350 0.149 Uiso 1 1 calc R
C40 C -0.1089(3) 0.2424(2) 0.38963(15) 0.0418(6) Uani 1 1 d .
C41 C -0.2244(3) 0.3059(2) 0.39787(15) 0.0421(6) Uani 1 1 d .
C42 C -0.2682(3) 0.4027(2) 0.42745(16) 0.0485(7) Uani 1 1 d .
H42A H -0.3462 0.4439 0.4326 0.058 Uiso 1 1 calc R
C43 C -0.2016(3) 0.4421(2) 0.45006(17) 0.0489(7) Uani 1 1 d .
C44 C -0.0880(3) 0.3763(2) 0.44436(15) 0.0451(7) Uani 1 1 d .
H44A H -0.0410 0.3992 0.4607 0.054 Uiso 1 1 calc R
C45 C -0.0416(2) 0.2778(2) 0.41528(15) 0.0405(6) Uani 1 1 d .
C46 C -0.2511(3) 0.5520(3) 0.4787(2) 0.0682(10) Uani 1 1 d .
C47 C -0.3646(6) 0.5738(6) 0.5378(6) 0.214(5) Uani 1 1 d .
H47A H -0.3960 0.6436 0.5556 0.321 Uiso 1 1 calc R
H47B H -0.3517 0.5281 0.5786 0.321 Uiso 1 1 calc R
H47C H -0.4184 0.5635 0.5168 0.321 Uiso 1 1 calc R
C48 C -0.2853(10) 0.6223(4) 0.4196(5) 0.239(6) Uani 1 1 d .
H48A H -0.2180 0.6138 0.3786 0.358 Uiso 1 1 calc R
H48B H -0.3201 0.6918 0.4386 0.358 Uiso 1 1 calc R
H48C H -0.3402 0.6076 0.4028 0.358 Uiso 1 1 calc R
C49 C -0.1768(6) 0.5747(4) 0.5119(5) 0.199(5) Uani 1 1 d .
H49A H -0.1039 0.5633 0.4756 0.298 Uiso 1 1 calc R
H49B H -0.1637 0.5307 0.5536 0.298 Uiso 1 1 calc R
H49C H -0.2133 0.6452 0.5288 0.298 Uiso 1 1 calc R
C51 C 0.4255(4) -0.1210(4) 0.3298(2) 0.0804(12) Uani 1 1 d .
H51A H 0.4597 -0.1411 0.3709 0.121 Uiso 1 1 calc R
H51B H 0.3969 -0.0476 0.3256 0.121 Uiso 1 1 calc R
H51C H 0.4829 -0.1525 0.2844 0.121 Uiso 1 1 calc R
C52 C 0.2242(3) -0.1102(3) 0.43835(18) 0.0657(10) Uani 1 1 d .
H52A H 0.2740 -0.1320 0.4710 0.099 Uiso 1 1 calc R
H52B H 0.1629 -0.1346 0.4564 0.099 Uiso 1 1 calc R
H52C H 0.1913 -0.0365 0.4370 0.099 Uiso 1 1 calc R
C53 C 0.3781(4) -0.2957(3) 0.3644(2) 0.0739(11) Uani 1 1 d .
H53A H 0.4152 -0.3023 0.4032 0.111 Uiso 1 1 calc R
H53B H 0.4354 -0.3304 0.3198 0.111 Uiso 1 1 calc R
H53C H 0.3217 -0.3259 0.3800 0.111 Uiso 1 1 calc R
C61 C -0.0662(3) -0.0595(3) 0.39978(18) 0.0585(8) Uani 1 1 d .
H61A H -0.1263 -0.0826 0.4259 0.088 Uiso 1 1 calc R
H61B H -0.0997 0.0053 0.3773 0.088 Uiso 1 1 calc R
H61C H -0.0281 -0.0515 0.4343 0.088 Uiso 1 1 calc R
C62 C 0.0702(4) -0.2696(3) 0.3812(2) 0.0662(10) Uani 1 1 d .
H62A H -0.0010 -0.2747 0.4100 0.099 Uiso 1 1 calc R
H62B H 0.1139 -0.2682 0.4143 0.099 Uiso 1 1 calc R
H62C H 0.1148 -0.3278 0.3476 0.099 Uiso 1 1 calc R
C63 C -0.0576(3) -0.1699(3) 0.2819(2) 0.0641(9) Uani 1 1 d .
H63A H -0.1192 -0.1822 0.3185 0.096 Uiso 1 1 calc R
H63B H -0.0144 -0.2275 0.2477 0.096 Uiso 1 1 calc R
H63C H -0.0899 -0.1090 0.2551 0.096 Uiso 1 1 calc R
C71 C 0.3665(3) -0.2473(3) 0.0699(2) 0.0659(10) Uani 1 1 d .
H71A H 0.3732 -0.2937 0.0330 0.099 Uiso 1 1 calc R
H71B H 0.4353 -0.2740 0.0870 0.099 Uiso 1 1 calc R
H71C H 0.3572 -0.1814 0.0482 0.099 Uiso 1 1 calc R
C72 C 0.1331(3) -0.2054(3) 0.09810(19) 0.0619(9) Uani 1 1 d .
H72A H 0.1600 -0.2572 0.0600 0.093 Uiso 1 1 calc R
H72B H 0.1196 -0.1395 0.0755 0.093 Uiso 1 1 calc R
H72C H 0.0620 -0.2045 0.1323 0.093 Uiso 1 1 calc R
C73 C 0.2727(3) -0.3672(2) 0.1698(2) 0.0626(9) Uani 1 1 d .
H73A H 0.2856 -0.4046 0.1257 0.094 Uiso 1 1 calc R
H73B H 0.2083 -0.3728 0.2079 0.094 Uiso 1 1 calc R
H73C H 0.3411 -0.3954 0.1874 0.094 Uiso 1 1 calc R
C81 C 0.0585(5) 0.4927(5) 0.1389(4) 0.1042(17) Uani 1 1 d .
H81A H 0.0766 0.5463 0.1141 0.125 Uiso 1 1 calc R
C82 C -0.0062(6) 0.5043(4) 0.2088(4) 0.1096(18) Uani 1 1 d .
H82A H -0.0330 0.5663 0.2343 0.132 Uiso 1 1 calc R
C83 C -0.0342(5) 0.4249(4) 0.2439(3) 0.1050(18) Uani 1 1 d .
H83A H -0.0820 0.4338 0.2925 0.126 Uiso 1 1 calc R
C84 C 0.0074(4) 0.3358(4) 0.2079(3) 0.0850(12) Uani 1 1 d .
H84A H -0.0105 0.2819 0.2323 0.102 Uiso 1 1 calc R
C85 C 0.0723(4) 0.3219(4) 0.1398(3) 0.0912(14) Uani 1 1 d .
H85A H 0.1011 0.2586 0.1156 0.109 Uiso 1 1 calc R
C86 C 0.0978(5) 0.3997(5) 0.1044(3) 0.121(2) Uani 1 1 d .
H86A H 0.1434 0.3899 0.0551 0.145 Uiso 1 1 calc R
C91 C -0.3915(7) -0.0567(8) 0.5006(7) 0.166(4) Uani 1 1 d .
H91A H -0.3154 -0.0973 0.5011 0.199 Uiso 1 1 calc R
C92 C -0.4105(8) 0.0156(8) 0.4513(7) 0.169(4) Uani 1 1 d .
H92A H -0.3487 0.0269 0.4179 0.203 Uiso 1 1 calc R
C93 C -0.5209(11) 0.0741(6) 0.4494(6) 0.160(3) Uani 1 1 d .
H93A H -0.5361 0.1253 0.4143 0.192 Uiso 1 1 calc R

loop_
_atom_site_aniso_label
_atom_site_aniso_U_11
_atom_site_aniso_U_22
_atom_site_aniso_U_33
_atom_site_aniso_U_23
_atom_site_aniso_U_13
_atom_site_aniso_U_12
W 0.03574(7) 0.03108(6) 0.03285(7) -0.00056(4) -0.01052(4) -0.00844(4)
S1 0.0295(3) 0.0366(3) 0.0383(3) -0.0048(3) -0.0089(3) -0.0085(3)
S2 0.0324(3) 0.0356(3) 0.0397(3) -0.0054(3) -0.0109(3) -0.0115(3)
S3 0.0425(4) 0.0661(5) 0.0416(4) -0.0130(3) 0.0034(3) -0.0285(4)
S4 0.0501(4) 0.0466(4) 0.0395(4) -0.0083(3) -0.0168(3) -0.0080(3)
P1 0.0511(5) 0.0495(4) 0.0416(4) 0.0005(3) -0.0205(4) -0.0089(4)
P2 0.0499(4) 0.0389(4) 0.0408(4) 0.0042(3) -0.0081(3) -0.0179(3)
P3 0.0485(4) 0.0340(4) 0.0413(4) -0.0036(3) -0.0136(3) -0.0109(3)
O1 0.0376(10) 0.0353(10) 0.0372(10) -0.0040(8) -0.0070(8) -0.0101(8)
O2 0.0305(9) 0.0360(9) 0.0325(9) 0.0019(7) -0.0076(7) -0.0112(8)
O3 0.0709(15) 0.0394(11) 0.0410(11) 0.0028(9) -0.0122(10) -0.0180(10)
O4 0.0426(12) 0.0438(12) 0.0725(15) -0.0207(10) -0.0089(11) -0.0130(10)
C10 0.0337(14) 0.0366(14) 0.0418(15) -0.0031(11) -0.0135(12) -0.0092(11)
C11 0.0382(15) 0.0400(15) 0.0427(15) -0.0070(12) -0.0148(12) -0.0086(12)
C12 0.0474(17) 0.0419(16) 0.0556(18) -0.0089(13) -0.0219(14) -0.0135(13)
C13 0.0430(16) 0.0464(16) 0.0610(19) 0.0001(14) -0.0200(15) -0.0205(14)
C14 0.0376(15) 0.0502(17) 0.0499(16) -0.0031(13) -0.0142(13) -0.0189(13)
C15 0.0353(14) 0.0371(14) 0.0450(15) -0.0052(11) -0.0153(12) -0.0117(12)
C16 0.060(2) 0.058(2) 0.087(3) -0.0033(18) -0.0235(19) -0.0341(18)
C17 0.094(4) 0.083(4) 0.66(2) 0.068(7) -0.175(9) -0.062(4)
C18 0.291(10) 0.283(10) 0.094(4) 0.048(5) -0.050(5) -0.256(10)
C19 0.231(8) 0.088(4) 0.127(5) -0.030(3) 0.040(5) -0.112(5)
C20 0.0323(13) 0.0269(12) 0.0325(13) -0.0051(10) -0.0055(10) -0.0089(10)
C21 0.0312(13) 0.0310(13) 0.0364(13) -0.0051(10) -0.0075(11) -0.0084(11)
C22 0.0324(13) 0.0340(13) 0.0429(15) -0.0030(11) -0.0043(11) -0.0132(11)
C23 0.0407(15) 0.0326(13) 0.0366(14) -0.0004(11) -0.0040(11) -0.0139(12)
C24 0.0387(14) 0.0306(13) 0.0367(14) 0.0002(10) -0.0115(11) -0.0095(11)
C25 0.0290(12) 0.0307(12) 0.0355(13) -0.0036(10) -0.0072(10) -0.0095(10)
C26 0.0558(19) 0.0514(18) 0.0438(16) 0.0089(13) -0.0058(14) -0.0267(16)
C27 0.232(7) 0.131(5) 0.047(2) -0.023(3) 0.037(3) -0.121(5)
C28 0.082(3) 0.123(4) 0.111(4) 0.079(3) -0.041(3) -0.057(3)
C29 0.065(2) 0.090(3) 0.083(3) 0.033(2) -0.014(2) -0.045(2)
C30 0.0353(14) 0.0378(14) 0.0418(15) -0.0009(11) -0.0085(11) -0.0175(12)
C31 0.0272(12) 0.0342(13) 0.0394(14) -0.0052(10) -0.0071(10) -0.0111(10)
C32 0.0345(14) 0.0381(14) 0.0429(15) 0.0025(11) -0.0095(12) -0.0145(12)
C33 0.0366(15) 0.0362(14) 0.0570(18) -0.0010(12) -0.0128(13) -0.0153(12)
C34 0.0305(14) 0.0394(15) 0.0567(18) -0.0143(13) -0.0060(13) -0.0105(12)
C35 0.0308(13) 0.0465(15) 0.0418(15) -0.0073(12) -0.0039(11) -0.0195(12)
C36 0.062(2) 0.0331(15) 0.079(2) 0.0039(15) -0.0249(18) -0.0143(15)
C37 0.112(4) 0.072(3) 0.140(5) 0.045(3) -0.029(4) -0.046(3)
C38 0.158(5) 0.039(2) 0.098(4) -0.003(2) -0.037(4) -0.004(3)
C39 0.132(4) 0.056(2) 0.119(4) 0.017(2) -0.079(4) -0.018(3)
C40 0.0458(16) 0.0398(15) 0.0353(14) -0.0056(11) -0.0037(12) -0.0159(13)
C41 0.0419(15) 0.0474(16) 0.0346(14) -0.0082(12) -0.0021(12) -0.0187(13)
C42 0.0399(16) 0.0540(18) 0.0426(16) -0.0127(13) -0.0050(13) -0.0106(14)
C43 0.0513(18) 0.0434(16) 0.0448(16) -0.0122(13) -0.0103(14) -0.0105(14)
C44 0.0502(17) 0.0451(16) 0.0388(15) -0.0070(12) -0.0123(13) -0.0157(14)
C45 0.0418(15) 0.0396(14) 0.0355(14) -0.0038(11) -0.0091(12) -0.0115(12)
C46 0.066(2) 0.0484(19) 0.082(3) -0.0243(18) -0.024(2) -0.0061(17)
C47 0.106(5) 0.172(7) 0.323(12) -0.196(8) 0.064(6) -0.051(5)
C48 0.430(17) 0.047(3) 0.240(10) -0.014(4) -0.204(12) -0.014(6)
C49 0.143(6) 0.090(4) 0.373(12) -0.135(6) -0.147(7) 0.027(4)
C51 0.071(3) 0.112(3) 0.076(3) 0.023(2) -0.043(2) -0.043(3)
C52 0.080(3) 0.067(2) 0.0418(18) -0.0021(16) -0.0233(17) -0.016(2)
C53 0.078(3) 0.060(2) 0.066(2) 0.0039(18) -0.038(2) 0.0024(19)
C61 0.060(2) 0.0557(19) 0.0472(18) 0.0007(15) 0.0014(15) -0.0214(17)
C62 0.080(3) 0.0506(19) 0.059(2) 0.0159(16) -0.0102(19) -0.0257(19)
C63 0.066(2) 0.065(2) 0.072(2) 0.0013(18) -0.0178(19) -0.0374(19)
C71 0.071(2) 0.059(2) 0.056(2) -0.0169(16) 0.0006(18) -0.0216(19)
C72 0.073(2) 0.058(2) 0.059(2) -0.0087(16) -0.0332(18) -0.0181(18)
C73 0.082(3) 0.0358(16) 0.066(2) -0.0033(15) -0.0237(19) -0.0160(17)
C81 0.101(4) 0.108(4) 0.123(5) 0.030(4) -0.030(4) -0.067(4)
C82 0.134(5) 0.075(3) 0.117(5) -0.019(3) -0.048(4) -0.025(3)
C83 0.142(5) 0.091(4) 0.053(2) 0.003(2) -0.013(3) -0.027(3)
C84 0.095(3) 0.078(3) 0.078(3) 0.020(2) -0.028(3) -0.031(3)
C85 0.094(3) 0.079(3) 0.089(3) -0.015(3) -0.010(3) -0.029(3)
C86 0.122(5) 0.136(5) 0.088(4) -0.016(4) 0.025(3) -0.065(4)
C91 0.086(5) 0.151(8) 0.249(12) -0.020(7) -0.039(7) -0.036(5)
C92 0.106(7) 0.137(7) 0.258(13) -0.011(8) -0.019(7) -0.059(6)
C93 0.153(8) 0.123(6) 0.205(9) 0.007(6) -0.048(7) -0.056(6)

loop_
_atom_type_symbol
_atom_type_description
_atom_type_scat_dispersion_real
_atom_type_scat_dispersion_imag
_atom_type_scat_source
C C 0.0033 0.0016 'International Tables Vol C Tables 4.2.6.8 and 6.1.1.4'
H H 0.0000 0.0000 'International Tables Vol C Tables 4.2.6.8 and 6.1.1.4'
O O 0.0106 0.0060 'International Tables Vol C Tables 4.2.6.8 and 6.1.1.4'
P P 0.1023 0.0942 'International Tables Vol C Tables 4.2.6.8 and 6.1.1.4'
S S 0.1246 0.1234 'International Tables Vol C Tables 4.2.6.8 and 6.1.1.4'
W W -0.8490 6.8722 'International Tables Vol C Tables 4.2.6.8 and 6.1.1.4'

loop_
_geom_angle_atom_site_label_1
_geom_angle_atom_site_label_2
_geom_angle_atom_site_label_3
_geom_angle
_geom_angle_site_symmetry_1
_geom_angle_site_symmetry_3
H1 W H2 57.3(17) . .
H1 W O2 136.8(12) . .
H2 W O2 127.7(13) . .
H1 W O1 129.4(11) . .
H2 W O1 135.9(13) . .
O2 W O1 79.71(7) . .
H1 W S1 78.0(12) . .
H2 W S1 134.6(13) . .
O2 W S1 78.87(5) . .
O1 W S1 78.09(5) . .
H1 W P3 64.4(11) . .
H2 W P3 65.4(13) . .
O2 W P3 79.41(5) . .
O1 W P3 157.43(5) . .
S1 W P3 89.54(2) . .
H1 W P1 64.5(11) . .
H2 W P1 72.6(13) . .
O2 W P1 154.71(5) . .
O1 W P1 75.03(5) . .
S1 W P1 96.90(3) . .
P3 W P1 125.72(3) . .
H1 W P2 119.0(12) . .
H2 W P2 61.8(13) . .
O2 W P2 85.30(5) . .
O1 W P2 92.03(5) . .
S1 W P2 162.57(2) . .
P3 W P2 94.72(3) . .
P1 W P2 94.30(3) . .
C21 S1 C15 99.44(12) . .
C21 S1 W 99.44(9) . .
C15 S1 W 101.13(10) . .
C25 S2 C31 101.42(11) . .
C41 S3 C35 100.13(13) . .
C45 S4 C11 106.13(13) . .
C52 P1 C51 101.2(2) . .
C52 P1 C53 101.38(18) . .
C51 P1 C53 100.5(2) . .
C52 P1 W 117.45(13) . .
C51 P1 W 116.13(13) . .
C53 P1 W 117.31(13) . .
C61 P2 C63 100.53(18) . .
C61 P2 C62 101.02(17) . .
C63 P2 C62 99.19(18) . .
C61 P2 W 118.89(12) . .
C63 P2 W 117.43(13) . .
C62 P2 W 116.46(13) . .
C73 P3 C72 101.88(17) . .
C73 P3 C71 99.97(18) . .
C72 P3 C71 99.52(18) . .
C73 P3 W 116.98(12) . .
C72 P3 W 119.34(11) . .
C71 P3 W 115.92(12) . .
C10 O1 W 120.76(16) . .
C20 O2 W 120.63(15) . .
O1 C10 C15 122.1(2) . .
O1 C10 C11 123.0(3) . .
C15 C10 C11 114.9(3) . .
C12 C11 C10 120.6(3) . .
C12 C11 S4 117.9(2) . .
C10 C11 S4 121.1(2) . .
C13 C12 C11 123.4(3) . .
C12 C13 C14 116.1(3) . .
C12 C13 C16 123.2(3) . .
C14 C13 C16 120.7(3) . .
C15 C14 C13 121.3(3) . .
C14 C15 C10 123.7(3) . .
C14 C15 S1 119.6(2) . .
C10 C15 S1 116.7(2) . .
C17 C16 C19 110.3(5) . .
C17 C16 C18 108.7(7) . .
C19 C16 C18 104.6(5) . .
C17 C16 C13 110.2(4) . .
C19 C16 C13 112.9(4) . .
C18 C16 C13 110.0(3) . .
O2 C20 C21 122.0(2) . .
O2 C20 C25 123.1(2) . .
C21 C20 C25 114.9(2) . .
C22 C21 C20 123.3(2) . .
C22 C21 S1 120.2(2) . .
C20 C21 S1 116.5(2) . .
C23 C22 C21 121.3(2) . .
C22 C23 C24 116.3(2) . .
C22 C23 C26 122.4(3) . .
C24 C23 C26 121.3(3) . .
C25 C24 C23 122.9(2) . .
C24 C25 C20 121.3(2) . .
C24 C25 S2 118.2(2) . .
C20 C25 S2 120.48(19) . .
C27 C26 C28 110.7(4) . .
C27 C26 C29 109.9(4) . .
C28 C26 C29 106.3(3) . .
C27 C26 C23 108.3(3) . .
C28 C26 C23 110.8(3) . .
C29 C26 C23 110.8(3) . .
O3 C30 C35 120.8(3) . .
O3 C30 C31 121.1(2) . .
C35 C30 C31 118.1(3) . .
C32 C31 C30 120.5(2) . .
C32 C31 S2 119.9(2) . .
C30 C31 S2 119.5(2) . .
C31 C32 C33 122.0(3) . .
C34 C33 C32 116.7(3) . .
C34 C33 C36 122.9(3) . .
C32 C33 C36 120.3(3) . .
C33 C34 C35 122.6(3) . .
C30 C35 C34 120.0(3) . .
C30 C35 S3 121.6(2) . .
C34 C35 S3 118.4(2) . .
C38 C36 C37 109.4(4) . .
C38 C36 C33 112.9(3) . .
C37 C36 C33 109.1(3) . .
C38 C36 C39 108.1(4) . .
C37 C36 C39 107.3(4) . .
C33 C36 C39 109.9(3) . .
O4 C40 C45 124.1(3) . .
O4 C40 C41 117.5(3) . .
C45 C40 C41 118.4(2) . .
C42 C41 C40 120.2(3) . .
C42 C41 S3 120.6(2) . .
C40 C41 S3 119.2(2) . .
C41 C42 C43 122.7(3) . .
C44 C43 C42 116.2(3) . .
C44 C43 C46 122.4(3) . .
C42 C43 C46 121.4(3) . .
C45 C44 C43 122.4(3) . .
C44 C45 C40 120.0(3) . .
C44 C45 S4 119.9(2) . .
C40 C45 S4 119.7(2) . .
C49 C46 C48 113.2(6) . .
C49 C46 C47 106.9(5) . .
C48 C46 C47 103.1(6) . .
C49 C46 C43 113.8(3) . .
C48 C46 C43 109.6(4) . .
C47 C46 C43 109.7(4) . .
C82 C81 C86 117.8(5) . .
C81 C82 C83 120.1(5) . .
C84 C83 C82 119.5(5) . .
C85 C84 C83 121.6(5) . .
C84 C85 C86 119.4(5) . .
C85 C86 C81 121.5(5) . .
C92 C91 C93 121.9(9) . 2_456
C91 C92 C93 119.5(9) . .
C91 C93 C92 118.7(9) 2_456 .

loop_
_geom_bond_atom_site_label_1
_geom_bond_atom_site_label_2
_geom_bond_distance
_geom_bond_site_symmetry_2
W H1 1.63(3) .
W H2 1.63(3) .
W O2 2.1619(17) .
W O1 2.2133(18) .
W S1 2.4526(7) .
W P3 2.4566(7) .
W P1 2.4582(8) .
W P2 2.4720(8) .
S1 C21 1.781(3) .
S1 C15 1.783(3) .
S2 C25 1.783(3) .
S2 C31 1.783(3) .
S3 C41 1.785(3) .
S3 C35 1.787(3) .
S4 C45 1.777(3) .
S4 C11 1.779(3) .
P1 C52 1.816(3) .
P1 C51 1.820(4) .
P1 C53 1.820(4) .
P2 C61 1.821(3) .
P2 C63 1.829(3) .
P2 C62 1.831(3) .
P3 C73 1.819(3) .
P3 C72 1.824(3) .
P3 C71 1.829(4) .
O1 C10 1.332(3) .
O2 C20 1.329(3) .
O3 C30 1.353(3) .
O4 C40 1.339(3) .
C10 C15 1.401(4) .
C10 C11 1.419(4) .
C11 C12 1.392(4) .
C12 C13 1.389(4) .
C13 C14 1.392(4) .
C13 C16 1.536(4) .
C14 C15 1.380(4) .
C16 C17 1.451(6) .
C16 C19 1.472(6) .
C16 C18 1.523(7) .
C20 C21 1.405(4) .
C20 C25 1.410(4) .
C21 C22 1.388(4) .
C22 C23 1.386(4) .
C23 C24 1.393(4) .
C23 C26 1.543(4) .
C24 C25 1.391(4) .
C26 C27 1.511(5) .
C26 C28 1.515(5) .
C26 C29 1.523(5) .
C30 C35 1.390(4) .
C30 C31 1.396(4) .
C31 C32 1.387(4) .
C32 C33 1.389(4) .
C33 C34 1.380(4) .
C33 C36 1.533(4) .
C34 C35 1.393(4) .
C36 C38 1.499(5) .
C36 C37 1.520(6) .
C36 C39 1.557(6) .
C40 C45 1.394(4) .
C40 C41 1.398(4) .
C41 C42 1.378(4) .
C42 C43 1.393(4) .
C43 C44 1.393(4) .
C43 C46 1.531(4) .
C44 C45 1.392(4) .
C46 C49 1.454(6) .
C46 C48 1.472(8) .
C46 C47 1.524(8) .
C81 C82 1.335(8) .
C81 C86 1.377(8) .
C82 C83 1.388(8) .
C83 C84 1.338(7) .
C84 C85 1.307(6) .
C85 C86 1.356(7) .
C91 C92 1.320(12) .
C91 C93 1.361(12) 2_456
C92 C93 1.368(11) .
C93 C91 1.361(12) 2_456
